data_7135253
loop_
_publ_author_name
'Crimmin, Mark Richard'
'Stadler, Benedek'

_publ_section_title
;
 A Heterometallic \s-Silane Adduct from Cooperative Reactivity of an
 Iron--Aluminium Complex
;
_journal_name_full 'Chemical Communications'
_journal_paper_doi 10.1039/D5CC06456B
_journal_year 2025
_chemical_formula_moiety 'C39 H67 Al Fe N2 O P2 Si, 0.5(C5 H12)'
_chemical_formula_sum 'C41.5 H73 Al Fe N2 O P2 Si'
_chemical_formula_weight 788.87
_chemical_properties_physical Air-sensitive,Moisture-sensitive,Oxygen-sensitive
_space_group_crystal_system monoclinic
_space_group_IT_number 14
_space_group_name_Hall '-P 2ybc'
_space_group_name_H-M_alt 'P 1 21/c 1'
_atom_sites_solution_hydrogens mixed
_atom_sites_solution_primary dual
_audit_block_doi 10.5517/ccdc.csd.cc2p9zqq
_audit_creation_date 2024-10-21
_audit_creation_method
;
Olex2 1.5
(compiled 2024.02.16 svn.r378c4104 for OlexSys, GUI svn.r6928)
;
_audit_update_record
;
2025-08-22 deposited with the CCDC.	2025-11-30 downloaded from the CCDC.
;
_cell_angle_alpha 90
_cell_angle_beta 95.9620(10)
_cell_angle_gamma 90
_cell_formula_units_Z 4
_cell_length_a 17.6664(2)
_cell_length_b 11.47260(10)
_cell_length_c 22.7577(2)
_cell_measurement_reflns_used 22471
_cell_measurement_temperature 173(3)
_cell_measurement_theta_max 73.0510
_cell_measurement_theta_min 3.9000
_cell_volume 4587.57(8)
_computing_cell_refinement 'CrysAlisPro 1.171.39.46 (Rigaku OD, 2018)'
_computing_data_collection 'CrysAlisPro 1.171.39.46 (Rigaku OD, 2018)'
_computing_data_reduction 'CrysAlisPro 1.171.39.46 (Rigaku OD, 2018)'
_computing_molecular_graphics 'Olex2 1.5 (Dolomanov et al., 2009)'
_computing_publication_material 'Olex2 1.5 (Dolomanov et al., 2009)'
_computing_structure_refinement 'SHELXL 2018/3 (Sheldrick, 2015)'
_computing_structure_solution 'SHELXT 2018/2 (Sheldrick, 2018)'
_diffrn_ambient_environment N~2~
_diffrn_ambient_temperature 173(3)
_diffrn_detector 'CCD plate'
_diffrn_detector_area_resol_mean 10.4115
_diffrn_detector_type Atlas
_diffrn_measured_fraction_theta_full 1.000
_diffrn_measured_fraction_theta_max 0.994
_diffrn_measurement_details
;
List of Runs (angles in degrees, time in seconds):

  # Type    Start    End  Width  t~exp~   \w     \q     \k     \f   Frames
#--------------------------------------------------------------------------
  1  \w      9.00  63.00   1.00   14.34    --   41.86  77.00   0.00   54
  2  \w     17.00 114.00   1.00   14.34    --   41.86  38.00   0.00   97
  3  \w     59.00 108.00   1.00   14.34    --   41.86  57.00  90.00   49
  4  \w      9.00 115.00   1.00   14.34    --   41.86  77.00-180.00  106
  5  \w     14.00  52.00   1.00   14.34    --   41.86  57.00  90.00   38
  6  \w     88.00 114.00   1.00   14.34    --   41.86  77.00   0.00   26
  7  \w    -30.00  69.00   1.00   14.34    --   41.86 -57.00 -60.00   99
  8  \w      9.00  70.00   1.00   14.34    --   41.86  77.00 120.00   61
  9  \w      4.00  95.00   1.00   14.34    --   41.86-125.00 -90.00   91
 10  \w    -29.00  70.00   1.00   14.34    --   41.86 -57.00  60.00   99
 11  \w      9.00  77.00   1.00   14.34    --   41.86  77.00 -90.00   68
 12  \w    143.00 169.00   1.00   50.66    --  105.13  61.00-180.00   26
 13  \w     25.00  56.00   1.00   50.66    --  105.13 -95.00 150.00   31
 14  \w     73.00  99.00   1.00   50.66    --  105.13  77.00 -90.00   26
 15  \w     76.00 138.00   1.00   50.66    --  105.13  61.00-180.00   62
 16  \w    130.00 156.00   1.00   50.66    --  105.13  61.00   0.00   26
 17  \w    110.00 178.00   1.00   50.66    --  105.13  77.00  60.00   68
 18  \w     73.00 177.00   1.00   50.66    --  105.13  77.00-120.00  104
 19  \w     76.00 102.00   1.00   50.66    --  105.13  61.00 150.00   26
 20  \w     73.00  99.00   1.00   50.66    --  105.13  77.00  60.00   26
 21  \w     76.00 102.00   1.00   50.66    --  105.13  61.00  60.00   26
 22  \w     76.00 111.00   1.00   50.66    --  105.13  61.00   0.00   35
 23  \w     29.00 138.00   1.00   50.66    --  105.13 -77.00  60.00  109
 24  \w     73.00  99.00   1.00   50.66    --  105.13  77.00-180.00   26
 25  \w     76.00 102.00   1.00   50.66    --  105.13  61.00 -90.00   26
 26  \w     76.00 172.00   1.00   50.66    --  105.13  61.00 -60.00   96
 27  \w     73.00  99.00   1.00   50.66    --  105.13  73.00 -47.00   26
 28  \w     73.00  99.00   1.00   50.66    --  105.13  77.00   0.00   26
 29  \w     73.00 176.00   1.00   50.66    --  105.13  77.00  30.00  103
 30  \w     73.00  99.00   1.00   50.66    --  105.13  77.00 150.00   26
 31  \w     26.00 109.00   1.00   50.66    --  105.13 -95.00-120.00   83
 32  \w    109.00 178.00   1.00   50.66    --  105.13  77.00 -30.00   69
 33  \w     77.00 102.00   1.00   50.66    --  105.13  61.00-120.00   25
 34  \w     73.00  99.00   1.00   50.66    --  105.13  77.00  90.00   26
 35  \w     76.00 151.00   1.00   50.66    --  105.13  61.00 120.00   75
 36  \w     76.00 171.00   1.00   50.66    --  105.13  61.00-150.00   95
 37  \w     42.00  84.00   1.00   50.66    --  105.13 -77.00 -60.00   42
 38  \w    128.00 159.00   1.00   50.66    --  105.13  61.00  90.00   31
 39  \w     76.00 105.00   1.00   50.66    --  105.13  61.00  90.00   29
 40  \w     76.00 116.00   1.00   50.66    --  105.13  61.00  30.00   40
 41  \w     73.00 177.00   1.00   50.66    --  105.13  77.00 120.00  104
 42  \w     73.00  99.00   1.00   50.66    --  105.13  77.00-150.00   26
 43  \w    116.00 141.00   1.00   50.66    --  105.13  77.00 -90.00   25
 44  \w     81.00 108.00   1.00   50.66    --  105.13 -95.00 150.00   27
 45  \w     73.00  99.00   1.00   50.66    --  105.13  77.00 -30.00   26
 46  \w     32.00 121.00   1.00   50.66    --  105.13-125.00  60.00   89
;
_diffrn_measurement_device 'four-circle diffractometer'
_diffrn_measurement_device_type 'Xcalibur, Atlas, Ultra'
_diffrn_measurement_method '\w scans'
_diffrn_orient_matrix_type 'CrysAlisPro convention (1999,Acta A55,543-557)'
_diffrn_orient_matrix_UB_11 -0.0431796000
_diffrn_orient_matrix_UB_12 0.1068130000
_diffrn_orient_matrix_UB_13 0.0204828000
_diffrn_orient_matrix_UB_21 -0.0258911000
_diffrn_orient_matrix_UB_22 -0.0718048000
_diffrn_orient_matrix_UB_23 0.0514954000
_diffrn_orient_matrix_UB_31 0.0717822000
_diffrn_orient_matrix_UB_32 0.0383043000
_diffrn_orient_matrix_UB_33 0.0395039000
_diffrn_radiation_monochromator mirror
_diffrn_radiation_probe x-ray
_diffrn_radiation_type 'Cu K\a'
_diffrn_radiation_wavelength 1.54184
_diffrn_reflns_av_R_equivalents 0.0466
_diffrn_reflns_av_unetI/netI 0.0269
_diffrn_reflns_Laue_measured_fraction_full 1.000
_diffrn_reflns_Laue_measured_fraction_max 0.994
_diffrn_reflns_limit_h_max 21
_diffrn_reflns_limit_h_min -21
_diffrn_reflns_limit_k_max 14
_diffrn_reflns_limit_k_min -14
_diffrn_reflns_limit_l_max 28
_diffrn_reflns_limit_l_min -28
_diffrn_reflns_number 70357
_diffrn_reflns_point_group_measured_fraction_full 1.000
_diffrn_reflns_point_group_measured_fraction_max 0.994
_diffrn_reflns_theta_full 67.684
_diffrn_reflns_theta_max 73.667
_diffrn_reflns_theta_min 3.906
_diffrn_source 'fine-focus sealed X-ray tube'
_diffrn_source_type 'Enhance Ultra (Cu) X-ray Source'
_exptl_absorpt_coefficient_mu 3.957
_exptl_absorpt_correction_T_max 0.706
_exptl_absorpt_correction_T_min 0.565
_exptl_absorpt_correction_type analytical
_exptl_absorpt_process_details
;
CrysAlisPro 1.171.39.46 (Rigaku Oxford Diffraction, 2018)
Analytical numeric absorption correction using a multifaceted crystal
			model based on expressions derived by R.C. Clark & J.S. Reid.
(Clark, R. C. & Reid, J. S. (1995). Acta Cryst. A51, 887-897)
Empirical absorption correction using spherical harmonics,
 implemented in SCALE3 ABSPACK scaling algorithm.
;
_exptl_crystal_colour colourless
_exptl_crystal_colour_primary colourless
_exptl_crystal_density_diffrn 1.142
_exptl_crystal_description 'blocky needle'
_exptl_crystal_F_000 1708
_exptl_crystal_size_max 0.19
_exptl_crystal_size_mid 0.155
_exptl_crystal_size_min 0.117
_refine_diff_density_max 0.257
_refine_diff_density_min -0.315
_refine_diff_density_rms 0.040
_refine_ls_extinction_method none
_refine_ls_goodness_of_fit_ref 1.056
_refine_ls_hydrogen_treatment mixed
_refine_ls_matrix_type full
_refine_ls_number_parameters 553
_refine_ls_number_reflns 9215
_refine_ls_number_restraints 314
_refine_ls_restrained_S_all 1.046
_refine_ls_R_factor_all 0.0460
_refine_ls_R_factor_gt 0.0363
_refine_ls_shift/su_max 0.001
_refine_ls_shift/su_mean 0.000
_refine_ls_structure_factor_coef Fsqd
_refine_ls_weighting_details 'w=1/[\s^2^(Fo^2^)+(0.0492P)^2^+1.5279P] where P=(Fo^2^+2Fc^2^)/3'
_refine_ls_weighting_scheme calc
_refine_ls_wR_factor_gt 0.0954
_refine_ls_wR_factor_ref 0.1009
_reflns_Friedel_coverage 0.000
_reflns_number_gt 8014
_reflns_number_total 9215
_reflns_threshold_expression 'I > 2\s(I)'
_cod_data_source_file d5cc06456b3.cif
_cod_data_source_block 4a
_cod_original_formula_sum 'C41.50 H73 Al Fe N2 O P2 Si'
_cod_database_code 7135253
_shelx_shelxl_version_number 2018/3
_chemical_oxdiff_formula 'C41.5 H73 Al1 Fe1 N2 O1 P2 Si1'
_chemical_oxdiff_usercomment BS216-B
_shelx_space_group_comment
;
The symmetry employed for this shelxl refinement is uniquely defined
by the following loop, which should always be used as a source of
symmetry information in preference to the above space-group names.
They are only intended as comments.
;
_shelx_estimated_absorpt_t_max 0.655
_shelx_estimated_absorpt_t_min 0.520
_olex2_refinement_description
;
1. Fixed Uiso
 At 1.2 times of:
  All C(H) groups, All C(H,H) groups
 At 1.5 times of:
  All C(H,H,H) groups
2. Restrained distances
 C44-C43 = C43-C42 = C42-C41 = C41-C40
 1.52 with sigma of 0.02
 C44-C42 = C43-C41 = C42-C40
 2.54 with sigma of 0.04
 C44-C43 \\sim C43-C42 \\sim C42-C41 \\sim C41-C40
 with sigma of 0.02
 C44-C42 \\sim C42-C40 \\sim C43-C41
 with sigma of 0.04
 Si1-C1 \\sim Si1-C1A
 with sigma of 0.02
 C1-C2 \\sim C1A-C6A
 with sigma of 0.02
 C1-C6 \\sim C1A-C2A
 with sigma of 0.02
 C2-C3 \\sim C6A-C5A
 with sigma of 0.02
 C6-C5 \\sim C2A-C3A
 with sigma of 0.02
 C5-C4 \\sim C3A-C4A
 with sigma of 0.02
 C3-C4 \\sim C5A-C4A
 with sigma of 0.02
 Si1-C2 \\sim Si1-C6A
 with sigma of 0.04
 Si1-C6 \\sim Si1-C2A
 with sigma of 0.04
 C1-C5 \\sim C1A-C3A
 with sigma of 0.04
 C1-C3 \\sim C1A-C5A
 with sigma of 0.04
 C2-C6 \\sim C6A-C2A
 with sigma of 0.04
 C2-C4 \\sim C6A-C4A
 with sigma of 0.04
 C6-C4 \\sim C2A-C4A
 with sigma of 0.04
 C5-C3 \\sim C3A-C5A
 with sigma of 0.04
 C7-C8 \\sim C7-C8A
 with sigma of 0.02
 C7-C10 \\sim C7-C10A
 with sigma of 0.02
 C7-C9 \\sim C7-C9A
 with sigma of 0.02
3. Rigid bond restraints
 C40, C40, C41, C41, C42, C43, C43, C44, C44
 with sigma for 1-2 distances of 0.01 and sigma for 1-3 distances of 0.01
 C1, C1A, C2, C2A, C3, C3A, C4, C4A, C5, C5A, C6, C6A
 with sigma for 1-2 distances of 0.01 and sigma for 1-3 distances of 0.01
 C8, C8A, C9, C9A, C10, C10A
 with sigma for 1-2 distances of 0.01 and sigma for 1-3 distances of 0.01
4. Uiso/Uaniso restraints and constraints
C40 \\sim C41 \\sim C42 \\sim C43 \\sim C44: within 2A with sigma of 0.04 and
sigma for terminal atoms of 0.08 within 2A
C40 \\sim C40 \\sim C41 \\sim C41 \\sim C42 \\sim C43 \\sim C43 \\sim C44 \\sim
C44: within 2A with sigma of 0.04 and sigma for terminal atoms of 0.08 within 2A
C1 \\sim C1A \\sim C2 \\sim C2A \\sim C3 \\sim C3A \\sim C4 \\sim C4A \\sim C5
\\sim C5A \\sim C6 \\sim C6A: within 2A with sigma of 0.04 and sigma for
terminal atoms of 0.08 within 2A
C8 \\sim C8A \\sim C9 \\sim C9A \\sim C10 \\sim C10A: within 2A with sigma of
0.04 and sigma for terminal atoms of 0.08 within 2A
5. Rigid body (RIGU) restrains
 C40, C41, C42, C43, C44
 with sigma for 1-2 distances of 0.004 and sigma for 1-3 distances of 0.004
 C1, C2, C3, C4, C5, C6
 with sigma for 1-2 distances of 0.004 and sigma for 1-3 distances of 0.004
 C1A, C2A, C3A, C4A, C5A, C6A
 with sigma for 1-2 distances of 0.004 and sigma for 1-3 distances of 0.004
 C8, C9, C10
 with sigma for 1-2 distances of 0.004 and sigma for 1-3 distances of 0.004
 C8A, C9A, C10A
 with sigma for 1-2 distances of 0.004 and sigma for 1-3 distances of 0.004
6. Others
 Sof(C1A)=Sof(C2A)=Sof(H7)=Sof(C3A)=Sof(H8)=Sof(C4A)=Sof(H10)=Sof(C5A)=Sof(H9)=
 Sof(C6A)=Sof(H0)=1-FVAR(1)
 Sof(C1)=Sof(C2)=Sof(H013)=Sof(C3)=Sof(H019)=Sof(C4)=Sof(H01P)=Sof(C5)=
 Sof(H018)=Sof(C6)=Sof(H017)=FVAR(1)
 Sof(C8A)=Sof(H11A)=Sof(H11B)=Sof(H11C)=Sof(C9A)=Sof(H01W)=Sof(H01X)=Sof(H01Y)=
 Sof(C10A)=Sof(H12A)=Sof(H12B)=Sof(H12C)=1-FVAR(2)
 Sof(C8)=Sof(H01M)=Sof(H01N)=Sof(H01O)=Sof(C9)=Sof(H01T)=Sof(H01U)=Sof(H01V)=
 Sof(C10)=Sof(H01Q)=Sof(H01R)=Sof(H01S)=FVAR(2)
 Fixed Sof: C40(0.5) H6A(0.5) H6B(0.5) H6C(0.5) C41(0.5) H5A(0.5) H5B(0.5)
 C42(0.5) H4A(0.5) H4B(0.5) C43(0.5) H3A(0.5) H3B(0.5) C44(0.5) H2A(0.5)
 H2B(0.5) H2C(0.5)
7.a Secondary CH2 refined with riding coordinates:
 C41(H5A,H5B), C42(H4A,H4B), C43(H3A,H3B)
7.b Aromatic/amide H refined with riding coordinates:
 C2(H013), C2A(H7), C3(H019), C3A(H8), C4(H01P), C4A(H10), C5(H018), C5A(H9),
 C6(H017), C6A(H0), C12(H00G), C18(H00J), C20(H00F), C27(H00N), C29(H00T)
7.c Idealised Me refined as rotating group:
 C8(H01M,H01N,H01O), C8A(H11A,H11B,H11C), C9(H01T,H01U,H01V), C9A(H01W,H01X,
 H01Y), C10(H01Q,H01R,H01S), C10A(H12A,H12B,H12C), C14(H,H00X,H00Y), C15(H00I,
 H00K,H00L), C22(H00U,H00V,H00W), C23(HB,HA,H00Z), C24(H00D,H00E,H00H),
 C31(H00Q,H00R,H00S), C32(HF,HE,H11), C33(HH,HG,H12), C34(H01G,H01H,H01I),
 C35(H01D,H01E,H01F), C36(H00M,H00O,H00P), C37(H01A,H01B,H01C), C38(H01J,H01K,
 H01L), C39(HD,HC,H00), C40(H6A,H6B,H6C), C44(H2A,H2B,H2C)
;
_olex2_submission_special_instructions 'No special instructions were received'
_oxdiff_exptl_absorpt_empirical_details
;
Empirical correction (ABSPACK) includes:
- Absorption correction using spherical harmonics
- Frame scaling
;
_oxdiff_exptl_absorpt_empirical_full_max 1.275
_oxdiff_exptl_absorpt_empirical_full_min 0.747

loop_
_space_group_symop_operation_xyz
'x, y, z'
'-x, y+1/2, -z+1/2'
'-x, -y, -z'
'x, -y-1/2, z-1/2'

loop_
_atom_site_label
_atom_site_type_symbol
_atom_site_fract_x
_atom_site_fract_y
_atom_site_fract_z
_atom_site_U_iso_or_equiv
_atom_site_adp_type
_atom_site_occupancy
_atom_site_site_symmetry_order
_atom_site_calc_flag
_atom_site_refinement_flags_posn
_atom_site_refinement_flags_adp
_atom_site_refinement_flags_occupancy
_atom_site_disorder_assembly
_atom_site_disorder_group
O1 O 0.61070(7) 0.48731(12) 0.65499(6) 0.0415(3) Uani 1 1 d . . . . .
P1 P 0.86869(3) 0.71885(4) 0.70183(2) 0.04125(12) Uani 1 1 d . . . . .
H1 H 0.7382(12) 0.4830(19) 0.7370(9) 0.043(6) Uiso 1 1 d . . . . .
Fe1 Fe 0.78632(2) 0.58625(2) 0.72294(2) 0.03213(8) Uani 1 1 d . . . . .
Al1 Al 0.70739(3) 0.46060(4) 0.65633(2) 0.03118(12) Uani 1 1 d . . . . .
Si1 Si 0.87452(3) 0.47838(4) 0.77960(3) 0.04120(13) Uani 1 1 d D . . . .
C1 C 0.8562(3) 0.4415(3) 0.85991(14) 0.0452(9) Uani 0.802(9) 1 d D U P A 1
C1A C 0.8790(9) 0.443(2) 0.8595(6) 0.049(5) Uiso 0.198(9) 1 d D U P A 2
H2 H 0.7507(13) 0.6054(19) 0.6620(10) 0.045(6) Uiso 1 1 d . . . . .
C2 C 0.7846(3) 0.4457(4) 0.87988(14) 0.0549(9) Uani 0.802(9) 1 d D U P A 1
H013 H 0.742199 0.466130 0.852724 0.066 Uiso 0.802(9) 1 calc R U P A 1
P2 P 0.70025(3) 0.70315(4) 0.75383(3) 0.04451(13) Uani 1 1 d . . . . .
C2A C 0.9499(8) 0.4393(14) 0.8915(5) 0.057(4) Uiso 0.198(9) 1 d D U P A 2
H7 H 0.995410 0.456362 0.874361 0.069 Uiso 0.198(9) 1 calc R U P A 2
C3 C 0.7724(3) 0.4211(3) 0.93788(16) 0.0705(12) Uani 0.802(9) 1 d D U P A 1
H019 H 0.722636 0.424793 0.950011 0.085 Uiso 0.802(9) 1 calc R U P A 1
H3 H 0.8348(14) 0.504(2) 0.6930(11) 0.057(7) Uiso 1 1 d . . . . .
C3A C 0.9495(11) 0.4092(15) 0.9504(6) 0.071(4) Uiso 0.198(9) 1 d D U P A 2
H8 H 0.996450 0.396939 0.973984 0.085 Uiso 0.198(9) 1 calc R U P A 2
H4 H 0.8091(13) 0.600(2) 0.7841(10) 0.049(6) Uiso 1 1 d . . . . .
C4 C 0.8337(4) 0.3914(3) 0.97766(16) 0.0789(15) Uani 0.802(9) 1 d D U P A 1
H01P H 0.826191 0.375661 1.017641 0.095 Uiso 0.802(9) 1 calc R U P A 1
C4A C 0.8818(12) 0.3966(18) 0.9755(7) 0.061(5) Uiso 0.198(9) 1 d D U P A 2
H10 H 0.884111 0.382108 1.016737 0.073 Uiso 0.198(9) 1 calc R U P A 2
C5 C 0.9058(4) 0.3843(4) 0.9596(2) 0.0836(17) Uani 0.802(9) 1 d D U P A 1
H018 H 0.947781 0.362026 0.986753 0.100 Uiso 0.802(9) 1 calc R U P A 1
H5 H 0.8916(14) 0.366(2) 0.7564(11) 0.057(7) Uiso 1 1 d . . . . .
C5A C 0.8121(11) 0.4041(15) 0.9439(7) 0.062(4) Uiso 0.198(9) 1 d D U P A 2
H9 H 0.766281 0.394824 0.961833 0.074 Uiso 0.198(9) 1 calc R U P A 2
H6 H 0.9499(14) 0.533(2) 0.7877(11) 0.059(7) Uiso 1 1 d . . . . .
C6 C 0.9164(3) 0.4100(3) 0.90124(15) 0.0626(11) Uani 0.802(9) 1 d D U P A 1
H017 H 0.966217 0.405999 0.889242 0.075 Uiso 0.802(9) 1 calc R U P A 1
C6A C 0.8122(10) 0.4260(18) 0.8839(7) 0.060(5) Uiso 0.198(9) 1 d D U P A 2
H0 H 0.765270 0.429533 0.859421 0.072 Uiso 0.198(9) 1 calc R U P A 2
N007 N 0.71952(9) 0.29166(13) 0.66400(7) 0.0346(3) Uani 1 1 d . . . . .
C7 C 0.53254(11) 0.4674(2) 0.63935(11) 0.0498(5) Uani 1 1 d D . . . .
N008 N 0.73021(9) 0.45756(13) 0.57382(7) 0.0343(3) Uani 1 1 d . . . . .
C8 C 0.51412(18) 0.3399(3) 0.6259(2) 0.0681(11) Uani 0.894(10) 1 d D U P B 1
H01M H 0.537182 0.316236 0.590382 0.102 Uiso 0.894(10) 1 calc R U P B 1
H01N H 0.458811 0.329771 0.619235 0.102 Uiso 0.894(10) 1 calc R U P B 1
H01O H 0.534524 0.291549 0.659348 0.102 Uiso 0.894(10) 1 calc R U P B 1
C8A C 0.508(3) 0.342(2) 0.652(2) 0.098(16) Uiso 0.106(10) 1 d D U P B 2
H11A H 0.545686 0.287407 0.639804 0.147 Uiso 0.106(10) 1 calc R U P B 2
H11B H 0.458362 0.326536 0.629560 0.147 Uiso 0.106(10) 1 calc R U P B 2
H11C H 0.503427 0.333446 0.694204 0.147 Uiso 0.106(10) 1 calc R U P B 2
C9 C 0.5054(2) 0.5407(6) 0.5864(3) 0.111(2) Uani 0.894(10) 1 d D U P B 1
H01T H 0.514862 0.623164 0.595672 0.166 Uiso 0.894(10) 1 calc R U P B 1
H01U H 0.450757 0.528273 0.576117 0.166 Uiso 0.894(10) 1 calc R U P B 1
H01V H 0.532975 0.518313 0.552912 0.166 Uiso 0.894(10) 1 calc R U P B 1
C9A C 0.517(2) 0.479(3) 0.5725(8) 0.069(9) Uiso 0.106(10) 1 d D U P B 2
H01W H 0.517440 0.561586 0.561479 0.103 Uiso 0.106(10) 1 calc R U P B 2
H01X H 0.466930 0.445576 0.559373 0.103 Uiso 0.106(10) 1 calc R U P B 2
H01Y H 0.556262 0.437335 0.553514 0.103 Uiso 0.106(10) 1 calc R U P B 2
C10 C 0.49028(18) 0.5023(5) 0.6925(2) 0.0872(17) Uani 0.894(10) 1 d D U P B 1
H01Q H 0.509115 0.455307 0.726955 0.131 Uiso 0.894(10) 1 calc R U P B 1
H01R H 0.435604 0.488709 0.683079 0.131 Uiso 0.894(10) 1 calc R U P B 1
H01S H 0.499219 0.585020 0.701446 0.131 Uiso 0.894(10) 1 calc R U P B 1
C10A C 0.4816(17) 0.556(3) 0.6650(15) 0.071(8) Uiso 0.106(10) 1 d D U P B 2
H12A H 0.497238 0.565864 0.707276 0.106 Uiso 0.106(10) 1 calc R U P B 2
H12B H 0.428664 0.529665 0.659217 0.106 Uiso 0.106(10) 1 calc R U P B 2
H12C H 0.485949 0.631400 0.644904 0.106 Uiso 0.106(10) 1 calc R U P B 2
C11 C 0.69043(11) 0.22516(16) 0.61898(9) 0.0385(4) Uani 1 1 d . . . . .
C12 C 0.67505(11) 0.26669(17) 0.56154(9) 0.0405(4) Uani 1 1 d . . . . .
H00G H 0.643176 0.219822 0.534910 0.049 Uiso 1 1 calc R U . . .
C13 C 0.70189(11) 0.37064(17) 0.53909(8) 0.0383(4) Uani 1 1 d . . . . .
C14 C 0.67364(14) 0.09741(18) 0.62906(11) 0.0520(5) Uani 1 1 d . . . . .
H H 0.651335 0.088618 0.666485 0.078 Uiso 1 1 calc R U . . .
H00X H 0.720999 0.052526 0.630617 0.078 Uiso 1 1 calc R U . . .
H00Y H 0.637727 0.068589 0.596594 0.078 Uiso 1 1 calc R U . . .
C15 C 0.70132(13) 0.3785(2) 0.47296(9) 0.0487(5) Uani 1 1 d . . . . .
H00I H 0.688100 0.458107 0.460004 0.073 Uiso 1 1 calc R U . . .
H00K H 0.663647 0.323966 0.454078 0.073 Uiso 1 1 calc R U . . .
H00L H 0.751852 0.358708 0.461794 0.073 Uiso 1 1 calc R U . . .
C16 C 0.75339(11) 0.23011(15) 0.71580(8) 0.0358(4) Uani 1 1 d . . . . .
C17 C 0.71688(12) 0.22588(17) 0.76745(9) 0.0418(4) Uani 1 1 d . . . . .
C18 C 0.75280(13) 0.16854(17) 0.81656(9) 0.0467(5) Uani 1 1 d . . . . .
H00J H 0.728424 0.166767 0.851838 0.056 Uiso 1 1 calc R U . . .
C19 C 0.82258(13) 0.11404(17) 0.81606(9) 0.0449(5) Uani 1 1 d . . . . .
C20 C 0.85665(12) 0.11616(16) 0.76381(9) 0.0413(4) Uani 1 1 d . . . . .
H00F H 0.903827 0.077194 0.762132 0.050 Uiso 1 1 calc R U . . .
C21 C 0.82346(11) 0.17406(15) 0.71364(8) 0.0379(4) Uani 1 1 d . . . . .
C22 C 0.63946(13) 0.2782(2) 0.77069(11) 0.0535(5) Uani 1 1 d . . . . .
H00U H 0.636141 0.352785 0.749621 0.080 Uiso 1 1 calc R U . . .
H00V H 0.631253 0.290910 0.812137 0.080 Uiso 1 1 calc R U . . .
H00W H 0.600493 0.224918 0.752436 0.080 Uiso 1 1 calc R U . . .
C23 C 0.86120(16) 0.0567(2) 0.87091(10) 0.0567(6) Uani 1 1 d . . . . .
HB H 0.823862 0.010768 0.889987 0.085 Uiso 1 1 calc R U . . .
HA H 0.882957 0.116679 0.898297 0.085 Uiso 1 1 calc R U . . .
H00Z H 0.901843 0.005342 0.860045 0.085 Uiso 1 1 calc R U . . .
C24 C 0.86630(13) 0.17830(19) 0.65994(9) 0.0461(5) Uani 1 1 d . . . . .
H00D H 0.831423 0.161378 0.624626 0.069 Uiso 1 1 calc R U . . .
H00E H 0.907167 0.120177 0.663802 0.069 Uiso 1 1 calc R U . . .
H00H H 0.888246 0.256125 0.656389 0.069 Uiso 1 1 calc R U . . .
C25 C 0.77350(11) 0.54470(16) 0.54548(8) 0.0377(4) Uani 1 1 d . . . . .
C26 C 0.84844(11) 0.52004(17) 0.53528(9) 0.0399(4) Uani 1 1 d . . . . .
C27 C 0.88801(13) 0.59874(18) 0.50352(9) 0.0451(5) Uani 1 1 d . . . . .
H00N H 0.939026 0.581518 0.496874 0.054 Uiso 1 1 calc R U . . .
C28 C 0.85534(13) 0.70164(18) 0.48122(9) 0.0470(5) Uani 1 1 d . . . . .
C29 C 0.78187(14) 0.72572(18) 0.49317(10) 0.0514(5) Uani 1 1 d . . . . .
H00T H 0.759082 0.796847 0.479190 0.062 Uiso 1 1 calc R U . . .
C30 C 0.73986(12) 0.64984(18) 0.52490(9) 0.0448(5) Uani 1 1 d . . . . .
C31 C 0.88718(13) 0.41026(19) 0.55849(12) 0.0533(6) Uani 1 1 d . . . . .
H00Q H 0.887641 0.407642 0.601564 0.080 Uiso 1 1 calc R U . . .
H00R H 0.939595 0.409076 0.548000 0.080 Uiso 1 1 calc R U . . .
H00S H 0.859575 0.342463 0.541028 0.080 Uiso 1 1 calc R U . . .
C32 C 0.89793(16) 0.7827(2) 0.44403(12) 0.0652(7) Uani 1 1 d . . . . .
HF H 0.869764 0.790780 0.404814 0.098 Uiso 1 1 calc R U . . .
HE H 0.948557 0.750612 0.440047 0.098 Uiso 1 1 calc R U . . .
H11 H 0.903119 0.859285 0.463084 0.098 Uiso 1 1 calc R U . . .
C33 C 0.65932(14) 0.6789(2) 0.53471(12) 0.0630(7) Uani 1 1 d . . . . .
HH H 0.624307 0.634768 0.506822 0.094 Uiso 1 1 calc R U . . .
HG H 0.650607 0.762558 0.528501 0.094 Uiso 1 1 calc R U . . .
H12 H 0.650460 0.658345 0.575233 0.094 Uiso 1 1 calc R U . . .
C34 C 0.83449(16) 0.8421(2) 0.65570(13) 0.0672(7) Uani 1 1 d . . . . .
H01G H 0.808878 0.813207 0.618266 0.101 Uiso 1 1 calc R U . . .
H01H H 0.877671 0.891237 0.647824 0.101 Uiso 1 1 calc R U . . .
H01I H 0.798572 0.887967 0.676268 0.101 Uiso 1 1 calc R U . . .
C35 C 0.94529(14) 0.6659(2) 0.66119(11) 0.0598(6) Uani 1 1 d . . . . .
H01D H 0.966671 0.594420 0.679788 0.090 Uiso 1 1 calc R U . . .
H01E H 0.985162 0.725344 0.661657 0.090 Uiso 1 1 calc R U . . .
H01F H 0.925255 0.649317 0.620265 0.090 Uiso 1 1 calc R U . . .
C36 C 0.92306(13) 0.79450(19) 0.76329(11) 0.0524(5) Uani 1 1 d . . . . .
H00M H 0.888253 0.839579 0.785295 0.079 Uiso 1 1 calc R U . . .
H00O H 0.959897 0.847193 0.747823 0.079 Uiso 1 1 calc R U . . .
H00P H 0.950124 0.737221 0.789632 0.079 Uiso 1 1 calc R U . . .
C37 C 0.73075(16) 0.8267(2) 0.80143(14) 0.0693(7) Uani 1 1 d . . . . .
H01A H 0.757574 0.883385 0.778927 0.104 Uiso 1 1 calc R U . . .
H01B H 0.764914 0.799030 0.835237 0.104 Uiso 1 1 calc R U . . .
H01C H 0.686092 0.863770 0.815605 0.104 Uiso 1 1 calc R U . . .
C38 C 0.63398(16) 0.6346(3) 0.79958(14) 0.0713(8) Uani 1 1 d . . . . .
H01J H 0.593659 0.690038 0.806555 0.107 Uiso 1 1 calc R U . . .
H01K H 0.661260 0.611365 0.837459 0.107 Uiso 1 1 calc R U . . .
H01L H 0.611407 0.565621 0.779294 0.107 Uiso 1 1 calc R U . . .
C39 C 0.63492(14) 0.7753(2) 0.69804(13) 0.0630(6) Uani 1 1 d . . . . .
HD H 0.663706 0.826259 0.673911 0.094 Uiso 1 1 calc R U . . .
HC H 0.598243 0.821822 0.717473 0.094 Uiso 1 1 calc R U . . .
H00 H 0.607699 0.716458 0.672734 0.094 Uiso 1 1 calc R U . . .
C40 C 0.4706(8) -0.0891(12) 0.5895(5) 0.102(4) Uani 0.5 1 d D U P C -1
H6A H 0.458918 -0.163117 0.569025 0.153 Uiso 0.5 1 calc R U P C -1
H6B H 0.435670 -0.077686 0.619762 0.153 Uiso 0.5 1 calc R U P C -1
H6C H 0.523091 -0.090659 0.608198 0.153 Uiso 0.5 1 calc R U P C -1
C41 C 0.4613(4) 0.0103(6) 0.5453(3) 0.0818(17) Uani 0.5 1 d D U P C -1
H5A H 0.406715 0.019001 0.531171 0.098 Uiso 0.5 1 calc R U P C -1
H5B H 0.478441 0.083616 0.565436 0.098 Uiso 0.5 1 calc R U P C -1
C42 C 0.5058(14) -0.0077(15) 0.4926(7) 0.065(2) Uani 0.5 1 d D U P C -1
H4A H 0.487666 -0.079954 0.471857 0.078 Uiso 0.5 1 calc R U P C -1
H4B H 0.560173 -0.018651 0.506822 0.078 Uiso 0.5 1 calc R U P C -1
C43 C 0.4985(3) 0.0927(5) 0.4491(3) 0.0716(14) Uani 0.5 1 d D U P C -1
H3A H 0.444081 0.103999 0.434829 0.086 Uiso 0.5 1 calc R U P C -1
H3B H 0.516914 0.164998 0.469608 0.086 Uiso 0.5 1 calc R U P C -1
C44 C 0.5429(11) 0.0728(18) 0.3966(7) 0.137(6) Uani 0.5 1 d D U P C -1
H2A H 0.524264 0.125635 0.364430 0.205 Uiso 0.5 1 calc R U P C -1
H2B H 0.536290 -0.008074 0.383156 0.205 Uiso 0.5 1 calc R U P C -1
H2C H 0.597034 0.087970 0.408083 0.205 Uiso 0.5 1 calc R U P C -1

loop_
_atom_site_aniso_label
_atom_site_aniso_U_11
_atom_site_aniso_U_22
_atom_site_aniso_U_33
_atom_site_aniso_U_23
_atom_site_aniso_U_13
_atom_site_aniso_U_12
O1 0.0296(6) 0.0422(7) 0.0528(8) 0.0012(6) 0.0052(6) -0.0013(5)
P1 0.0416(3) 0.0326(2) 0.0497(3) -0.0001(2) 0.0054(2) -0.00754(19)
Fe1 0.03209(15) 0.02555(14) 0.03904(16) -0.00143(10) 0.00508(12) -0.00010(10)
Al1 0.0298(3) 0.0275(2) 0.0365(3) 0.00101(19) 0.0048(2) -0.00074(19)
Si1 0.0387(3) 0.0314(2) 0.0518(3) -0.0038(2) -0.0035(2) 0.0015(2)
C1 0.056(2) 0.0264(13) 0.0506(18) -0.0021(10) -0.0081(15) 0.0041(17)
C2 0.061(2) 0.0512(19) 0.0512(17) 0.0096(13) 0.0020(15) -0.0079(18)
P2 0.0406(3) 0.0361(3) 0.0573(3) -0.0091(2) 0.0079(2) 0.0054(2)
C3 0.085(3) 0.067(2) 0.061(2) 0.0140(16) 0.0111(18) -0.010(2)
C4 0.120(4) 0.065(2) 0.0483(19) 0.0151(16) -0.004(2) 0.001(2)
C5 0.107(4) 0.076(3) 0.064(2) 0.017(2) -0.014(3) 0.031(3)
C6 0.074(3) 0.0520(18) 0.0580(19) 0.0004(14) -0.0121(17) 0.0177(17)
N007 0.0378(8) 0.0286(7) 0.0377(8) 0.0006(6) 0.0046(6) -0.0027(6)
C7 0.0295(10) 0.0513(12) 0.0682(14) 0.0033(10) 0.0030(9) -0.0020(8)
N008 0.0346(8) 0.0317(7) 0.0368(8) 0.0016(6) 0.0048(6) -0.0003(6)
C8 0.0390(15) 0.066(2) 0.099(3) -0.0140(17) 0.0071(17) -0.0163(13)
C9 0.053(2) 0.123(4) 0.146(4) 0.069(4) -0.043(2) -0.026(3)
C10 0.0390(16) 0.097(3) 0.131(4) -0.034(3) 0.033(2) -0.0109(17)
C11 0.0378(10) 0.0312(9) 0.0461(10) -0.0025(7) 0.0029(8) -0.0032(7)
C12 0.0398(10) 0.0384(10) 0.0422(10) -0.0042(8) -0.0012(8) -0.0047(8)
C13 0.0343(9) 0.0422(10) 0.0380(9) -0.0001(8) 0.0013(8) 0.0013(8)
C14 0.0630(14) 0.0341(10) 0.0568(13) -0.0020(9) -0.0035(11) -0.0129(9)
C15 0.0533(12) 0.0535(12) 0.0383(10) 0.0005(9) -0.0002(9) -0.0044(10)
C16 0.0445(10) 0.0252(8) 0.0375(9) 0.0015(7) 0.0029(8) -0.0042(7)
C17 0.0507(12) 0.0311(9) 0.0442(10) 0.0002(8) 0.0085(9) -0.0045(8)
C18 0.0685(14) 0.0353(10) 0.0377(10) 0.0013(8) 0.0122(10) -0.0038(9)
C19 0.0654(14) 0.0302(9) 0.0382(10) 0.0013(7) 0.0004(9) -0.0032(9)
C20 0.0511(12) 0.0308(9) 0.0408(10) 0.0012(7) -0.0006(9) -0.0004(8)
C21 0.0477(11) 0.0273(8) 0.0383(9) -0.0002(7) 0.0020(8) -0.0026(7)
C22 0.0560(13) 0.0513(12) 0.0562(13) 0.0083(10) 0.0196(11) 0.0003(10)
C23 0.0841(18) 0.0449(11) 0.0394(11) 0.0050(9) -0.0012(11) 0.0028(11)
C24 0.0499(12) 0.0445(11) 0.0444(11) 0.0047(8) 0.0080(9) 0.0067(9)
C25 0.0415(10) 0.0369(9) 0.0350(9) 0.0026(7) 0.0060(8) -0.0016(8)
C26 0.0432(10) 0.0368(9) 0.0405(10) 0.0026(8) 0.0075(8) -0.0015(8)
C27 0.0480(12) 0.0449(11) 0.0437(11) 0.0034(8) 0.0105(9) -0.0065(9)
C28 0.0570(13) 0.0422(11) 0.0419(11) 0.0068(8) 0.0058(9) -0.0099(9)
C29 0.0671(15) 0.0380(10) 0.0489(12) 0.0113(9) 0.0054(10) 0.0017(10)
C30 0.0491(12) 0.0390(10) 0.0466(11) 0.0057(8) 0.0061(9) 0.0028(9)
C31 0.0445(12) 0.0458(12) 0.0722(15) 0.0152(10) 0.0187(11) 0.0070(9)
C32 0.0749(17) 0.0584(15) 0.0633(15) 0.0197(12) 0.0113(13) -0.0165(12)
C33 0.0559(14) 0.0580(14) 0.0760(17) 0.0223(12) 0.0115(12) 0.0156(11)
C34 0.0776(18) 0.0464(13) 0.0759(17) 0.0165(12) -0.0012(14) -0.0169(12)
C35 0.0537(13) 0.0647(15) 0.0641(14) -0.0106(12) 0.0199(11) -0.0197(11)
C36 0.0516(13) 0.0411(11) 0.0646(14) -0.0085(10) 0.0057(11) -0.0102(9)
C37 0.0627(15) 0.0542(14) 0.091(2) -0.0303(14) 0.0072(14) 0.0088(12)
C38 0.0612(16) 0.0711(17) 0.0875(19) -0.0122(15) 0.0359(14) 0.0034(13)
C39 0.0502(13) 0.0501(13) 0.0869(18) -0.0069(12) -0.0008(12) 0.0151(10)
C40 0.075(7) 0.123(8) 0.109(8) 0.047(6) 0.008(6) -0.002(6)
C41 0.077(4) 0.086(4) 0.083(4) 0.014(3) 0.012(3) 0.002(3)
C42 0.052(6) 0.068(4) 0.073(7) 0.000(5) -0.005(4) 0.002(3)
C43 0.059(3) 0.076(4) 0.081(4) 0.007(3) 0.012(3) 0.001(3)
C44 0.096(8) 0.206(14) 0.119(8) 0.044(8) 0.062(7) 0.053(8)

loop_
_atom_type_symbol
_atom_type_description
_atom_type_scat_dispersion_real
_atom_type_scat_dispersion_imag
_atom_type_scat_source
C C 0.0181 0.0091 'International Tables Vol C Tables 4.2.6.8 and 6.1.1.4'
H H 0.0000 0.0000 'International Tables Vol C Tables 4.2.6.8 and 6.1.1.4'
Al Al 0.2130 0.2455 'International Tables Vol C Tables 4.2.6.8 and 6.1.1.4'
Fe Fe -1.1336 3.1974 'International Tables Vol C Tables 4.2.6.8 and 6.1.1.4'
N N 0.0311 0.0180 'International Tables Vol C Tables 4.2.6.8 and 6.1.1.4'
O O 0.0492 0.0322 'International Tables Vol C Tables 4.2.6.8 and 6.1.1.4'
P P 0.2955 0.4335 'International Tables Vol C Tables 4.2.6.8 and 6.1.1.4'
Si Si 0.2541 0.3302 'International Tables Vol C Tables 4.2.6.8 and 6.1.1.4'

loop_
_citation_id
_citation_doi
_citation_year
1 10.26434/chemrxiv-2025-zq0jf 2025

loop_
_exptl_crystal_face_index_h
_exptl_crystal_face_index_k
_exptl_crystal_face_index_l
_exptl_crystal_face_perp_dist
-4 -5 -2 0.0762
1 5 -1 0.0887
-5 1 -5 0.0682
5 -1 5 0.0550
0 0 1 0.0621
0 0 -1 0.0551
-5 2 2 0.0770
3 -1 -5 0.0459
5 2 0 0.0886
2 2 -5 0.0757
-5 -2 0 0.0838
-1 0 5 0.0641
-5 -1 -1 0.0821
-2 4 5 0.0904
-2 -1 5 0.0788
-3 1 5 0.0810
-5 1 13 0.0740
-9 3 9 0.0824
0 2 25 0.0725
-1 -3 14 0.0670

loop_
_geom_angle_atom_site_label_1
_geom_angle_atom_site_label_2
_geom_angle_atom_site_label_3
_geom_angle
_geom_angle_site_symmetry_1
_geom_angle_site_symmetry_3
_geom_angle_publ_flag
C7 O1 Al1 156.18(14) . . ?
C34 P1 Fe1 118.40(9) . . ?
C34 P1 C36 100.84(12) . . ?
C35 P1 Fe1 115.14(8) . . ?
C35 P1 C34 100.69(14) . . ?
C35 P1 C36 100.82(11) . . ?
C36 P1 Fe1 117.97(8) . . ?
Fe1 H1 Al1 90.7(10) . . yes
P1 Fe1 H1 172.2(8) . . ?
P1 Fe1 Al1 128.84(2) . . ?
P1 Fe1 Si1 94.03(2) . . ?
P1 Fe1 H2 85.3(9) . . ?
P1 Fe1 P2 98.26(2) . . ?
P1 Fe1 H3 84.9(10) . . ?
P1 Fe1 H4 90.5(9) . . ?
H1 Fe1 H2 97.0(12) . . ?
H1 Fe1 H3 87.9(13) . . ?
H1 Fe1 H4 89.4(12) . . ?
Al1 Fe1 H1 50.7(8) . . ?
Al1 Fe1 H2 48.8(9) . . ?
Al1 Fe1 H3 70.0(10) . . ?
Al1 Fe1 H4 140.2(9) . . ?
Si1 Fe1 H1 79.7(8) . . ?
Si1 Fe1 Al1 110.21(2) . . ?
Si1 Fe1 H2 144.1(9) . . ?
Si1 Fe1 H3 61.5(9) . . ?
Si1 Fe1 H4 53.1(9) . . ?
H2 Fe1 H3 82.7(12) . . ?
H2 Fe1 H4 162.5(13) . . ?
P2 Fe1 H1 89.3(8) . . ?
P2 Fe1 Al1 101.00(2) . . ?
P2 Fe1 Si1 127.23(2) . . ?
P2 Fe1 H2 88.2(9) . . ?
P2 Fe1 H3 170.1(10) . . ?
P2 Fe1 H4 75.6(9) . . ?
H3 Fe1 H4 113.8(13) . . ?
O1 Al1 H1 100.3(6) . . ?
O1 Al1 Fe1 114.06(5) . . ?
O1 Al1 H2 104.2(7) . . ?
O1 Al1 N007 106.00(7) . . ?
O1 Al1 N008 106.65(7) . . ?
H1 Al1 H2 74.3(10) . . ?
Fe1 H1 Al1 90.7(10) . . yes
Fe1 Al1 H1 38.6(7) . . ?
Fe1 Al1 H2 37.5(7) . . ?
N007 Al1 H1 91.7(7) . . ?
N007 Al1 Fe1 118.86(5) . . ?
N007 Al1 H2 148.5(7) . . ?
N007 Al1 N008 92.08(7) . . ?
N008 Al1 H1 150.6(7) . . ?
N008 Al1 Fe1 116.55(5) . . ?
N008 Al1 H2 87.6(7) . . ?
Fe1 Si1 H4 38.4(7) . . ?
Fe1 Si1 H5 115.9(10) . . ?
Fe1 Si1 H6 113.3(10) . . ?
Fe1 H2 Al1 93.8(11) . . yes
Fe1 H3 Al1 73.9(10) . . yes
C1 Si1 Fe1 118.74(15) . . ?
Fe1 H4 Si1 88.5(12) . . yes
C1 Si1 H4 86.9(7) . . ?
C1 Si1 H5 102.3(10) . . ?
C1 Si1 H6 102.4(10) . . ?
C1A Si1 Fe1 129.1(6) . . ?
C1A Si1 H4 94.4(10) . . ?
C1A Si1 H5 100.0(12) . . ?
C1A Si1 H6 91.5(11) . . ?
H4 Si1 H5 150.2(12) . . ?
H4 Si1 H6 103.6(12) . . ?
H5 Si1 H6 102.1(14) . . ?
C2 C1 Si1 123.3(3) . . ?
C2 C1 C6 116.4(3) . . ?
C6 C1 Si1 120.3(4) . . ?
C2A C1A Si1 117.8(10) . . ?
C6A C1A Si1 118.4(11) . . ?
C6A C1A C2A 123.7(12) . . ?
Fe1 H2 Al1 93.8(11) . . yes
C1 C2 H013 118.6 . . ?
C3 C2 C1 122.7(4) . . ?
C3 C2 H013 118.6 . . ?
C37 P2 Fe1 119.40(9) . . ?
C38 P2 Fe1 115.23(9) . . ?
C38 P2 C37 99.38(14) . . ?
C39 P2 Fe1 117.59(9) . . ?
C39 P2 C37 100.77(13) . . ?
C39 P2 C38 101.29(14) . . ?
C1A C2A H7 122.5 . . ?
C1A C2A C3A 114.9(13) . . ?
C3A C2A H7 122.5 . . ?
C2 C3 H019 120.5 . . ?
C4 C3 C2 119.1(4) . . ?
C4 C3 H019 120.5 . . ?
Fe1 H3 Al1 73.9(10) . . yes
C2A C3A H8 119.5 . . ?
C4A C3A C2A 121.0(14) . . ?
C4A C3A H8 119.5 . . ?
Fe1 H4 Si1 88.5(12) . . yes
C3 C4 H01P 119.9 . . ?
C3 C4 C5 120.3(4) . . ?
C5 C4 H01P 119.9 . . ?
C3A C4A H10 118.4 . . ?
C5A C4A C3A 123.2(15) . . ?
C5A C4A H10 118.4 . . ?
C4 C5 H018 120.3 . . ?
C4 C5 C6 119.4(4) . . ?
C6 C5 H018 120.3 . . ?
C4A C5A H9 122.0 . . ?
C4A C5A C6A 115.9(14) . . ?
C6A C5A H9 122.0 . . ?
C1 C6 C5 122.1(4) . . ?
C1 C6 H017 119.0 . . ?
C5 C6 H017 119.0 . . ?
C1A C6A C5A 120.8(14) . . ?
C1A C6A H0 119.6 . . ?
C5A C6A H0 119.6 . . ?
C11 N007 Al1 117.86(13) . . ?
C11 N007 C16 116.03(15) . . ?
C16 N007 Al1 126.00(12) . . ?
O1 C7 C8 112.9(2) . . ?
O1 C7 C8A 113(2) . . ?
O1 C7 C9 109.5(2) . . ?
O1 C7 C9A 108.0(13) . . ?
O1 C7 C10 107.6(2) . . ?
O1 C7 C10A 113.5(13) . . ?
C8 C7 C10 107.3(3) . . ?
C9 C7 C8 109.4(3) . . ?
C9 C7 C10 110.1(3) . . ?
C9A C7 C8A 104(2) . . ?
C10A C7 C8A 111(2) . . ?
C10A C7 C9A 105.8(17) . . ?
C13 N008 Al1 118.53(12) . . ?
C13 N008 C25 115.70(15) . . ?
C25 N008 Al1 125.73(12) . . ?
C7 C8 H01M 109.5 . . ?
C7 C8 H01N 109.5 . . ?
C7 C8 H01O 109.5 . . ?
H01M C8 H01N 109.5 . . ?
H01M C8 H01O 109.5 . . ?
H01N C8 H01O 109.5 . . ?
C7 C8A H11A 109.5 . . ?
C7 C8A H11B 109.5 . . ?
C7 C8A H11C 109.5 . . ?
H11A C8A H11B 109.5 . . ?
H11A C8A H11C 109.5 . . ?
H11B C8A H11C 109.5 . . ?
C7 C9 H01T 109.5 . . ?
C7 C9 H01U 109.5 . . ?
C7 C9 H01V 109.5 . . ?
H01T C9 H01U 109.5 . . ?
H01T C9 H01V 109.5 . . ?
H01U C9 H01V 109.5 . . ?
C7 C9A H01W 109.5 . . ?
C7 C9A H01X 109.5 . . ?
C7 C9A H01Y 109.5 . . ?
H01W C9A H01X 109.5 . . ?
H01W C9A H01Y 109.5 . . ?
H01X C9A H01Y 109.5 . . ?
C7 C10 H01Q 109.5 . . ?
C7 C10 H01R 109.5 . . ?
C7 C10 H01S 109.5 . . ?
H01Q C10 H01R 109.5 . . ?
H01Q C10 H01S 109.5 . . ?
H01R C10 H01S 109.5 . . ?
C7 C10A H12A 109.5 . . ?
C7 C10A H12B 109.5 . . ?
C7 C10A H12C 109.5 . . ?
H12A C10A H12B 109.5 . . ?
H12A C10A H12C 109.5 . . ?
H12B C10A H12C 109.5 . . ?
N007 C11 C12 123.15(17) . . ?
N007 C11 C14 120.07(18) . . ?
C12 C11 C14 116.78(18) . . ?
C11 C12 H00G 116.8 . . ?
C11 C12 C13 126.46(18) . . ?
C13 C12 H00G 116.8 . . ?
N008 C13 C12 122.69(17) . . ?
N008 C13 C15 120.59(18) . . ?
C12 C13 C15 116.65(18) . . ?
C11 C14 H 109.5 . . ?
C11 C14 H00X 109.5 . . ?
C11 C14 H00Y 109.5 . . ?
H C14 H00X 109.5 . . ?
H C14 H00Y 109.5 . . ?
H00X C14 H00Y 109.5 . . ?
C13 C15 H00I 109.5 . . ?
C13 C15 H00K 109.5 . . ?
C13 C15 H00L 109.5 . . ?
H00I C15 H00K 109.5 . . ?
H00I C15 H00L 109.5 . . ?
H00K C15 H00L 109.5 . . ?
C17 C16 N007 120.86(17) . . ?
C17 C16 C21 119.99(18) . . ?
C21 C16 N007 119.15(16) . . ?
C16 C17 C22 121.93(19) . . ?
C18 C17 C16 118.65(19) . . ?
C18 C17 C22 119.40(19) . . ?
C17 C18 H00J 118.7 . . ?
C19 C18 C17 122.65(19) . . ?
C19 C18 H00J 118.7 . . ?
C18 C19 C20 117.74(19) . . ?
C18 C19 C23 121.1(2) . . ?
C20 C19 C23 121.1(2) . . ?
C19 C20 H00F 119.1 . . ?
C19 C20 C21 121.8(2) . . ?
C21 C20 H00F 119.1 . . ?
C16 C21 C24 122.35(17) . . ?
C20 C21 C16 119.18(18) . . ?
C20 C21 C24 118.42(18) . . ?
C17 C22 H00U 109.5 . . ?
C17 C22 H00V 109.5 . . ?
C17 C22 H00W 109.5 . . ?
H00U C22 H00V 109.5 . . ?
H00U C22 H00W 109.5 . . ?
H00V C22 H00W 109.5 . . ?
C19 C23 HB 109.5 . . ?
C19 C23 HA 109.5 . . ?
C19 C23 H00Z 109.5 . . ?
HB C23 HA 109.5 . . ?
HB C23 H00Z 109.5 . . ?
HA C23 H00Z 109.5 . . ?
C21 C24 H00D 109.5 . . ?
C21 C24 H00E 109.5 . . ?
C21 C24 H00H 109.5 . . ?
H00D C24 H00E 109.5 . . ?
H00D C24 H00H 109.5 . . ?
H00E C24 H00H 109.5 . . ?
C26 C25 N008 119.15(17) . . ?
C26 C25 C30 119.64(18) . . ?
C30 C25 N008 121.08(17) . . ?
C25 C26 C31 121.09(17) . . ?
C27 C26 C25 119.44(18) . . ?
C27 C26 C31 119.47(19) . . ?
C26 C27 H00N 119.0 . . ?
C28 C27 C26 122.0(2) . . ?
C28 C27 H00N 119.0 . . ?
C27 C28 C32 121.1(2) . . ?
C29 C28 C27 117.52(19) . . ?
C29 C28 C32 121.4(2) . . ?
C28 C29 H00T 118.7 . . ?
C28 C29 C30 122.6(2) . . ?
C30 C29 H00T 118.7 . . ?
C25 C30 C33 121.10(19) . . ?
C29 C30 C25 118.7(2) . . ?
C29 C30 C33 120.2(2) . . ?
C26 C31 H00Q 109.5 . . ?
C26 C31 H00R 109.5 . . ?
C26 C31 H00S 109.5 . . ?
H00Q C31 H00R 109.5 . . ?
H00Q C31 H00S 109.5 . . ?
H00R C31 H00S 109.5 . . ?
C28 C32 HF 109.5 . . ?
C28 C32 HE 109.5 . . ?
C28 C32 H11 109.5 . . ?
HF C32 HE 109.5 . . ?
HF C32 H11 109.5 . . ?
HE C32 H11 109.5 . . ?
C30 C33 HH 109.5 . . ?
C30 C33 HG 109.5 . . ?
C30 C33 H12 109.5 . . ?
HH C33 HG 109.5 . . ?
HH C33 H12 109.5 . . ?
HG C33 H12 109.5 . . ?
P1 C34 H01G 109.5 . . ?
P1 C34 H01H 109.5 . . ?
P1 C34 H01I 109.5 . . ?
H01G C34 H01H 109.5 . . ?
H01G C34 H01I 109.5 . . ?
H01H C34 H01I 109.5 . . ?
P1 C35 H01D 109.5 . . ?
P1 C35 H01E 109.5 . . ?
P1 C35 H01F 109.5 . . ?
H01D C35 H01E 109.5 . . ?
H01D C35 H01F 109.5 . . ?
H01E C35 H01F 109.5 . . ?
P1 C36 H00M 109.5 . . ?
P1 C36 H00O 109.5 . . ?
P1 C36 H00P 109.5 . . ?
H00M C36 H00O 109.5 . . ?
H00M C36 H00P 109.5 . . ?
H00O C36 H00P 109.5 . . ?
P2 C37 H01A 109.5 . . ?
P2 C37 H01B 109.5 . . ?
P2 C37 H01C 109.5 . . ?
H01A C37 H01B 109.5 . . ?
H01A C37 H01C 109.5 . . ?
H01B C37 H01C 109.5 . . ?
P2 C38 H01J 109.5 . . ?
P2 C38 H01K 109.5 . . ?
P2 C38 H01L 109.5 . . ?
H01J C38 H01K 109.5 . . ?
H01J C38 H01L 109.5 . . ?
H01K C38 H01L 109.5 . . ?
P2 C39 HD 109.5 . . ?
P2 C39 HC 109.5 . . ?
P2 C39 H00 109.5 . . ?
HD C39 HC 109.5 . . ?
HD C39 H00 109.5 . . ?
HC C39 H00 109.5 . . ?
H6A C40 H6B 109.5 . . ?
H6A C40 H6C 109.5 . . ?
H6B C40 H6C 109.5 . . ?
C41 C40 H6A 109.5 . . ?
C41 C40 H6B 109.5 . . ?
C41 C40 H6C 109.5 . . ?
C40 C41 H5A 108.9 . . ?
C40 C41 H5B 108.9 . . ?
H5A C41 H5B 107.8 . . ?
C42 C41 C40 113.2(9) . . ?
C42 C41 H5A 108.9 . . ?
C42 C41 H5B 108.9 . . ?
C41 C42 H4A 108.9 . . ?
C41 C42 H4B 108.9 . . ?
C41 C42 C43 113.4(9) . . ?
H4A C42 H4B 107.7 . . ?
C43 C42 H4A 108.9 . . ?
C43 C42 H4B 108.9 . . ?
C42 C43 H3A 109.1 . . ?
C42 C43 H3B 109.1 . . ?
H3A C43 H3B 107.8 . . ?
C44 C43 C42 112.6(9) . . ?
C44 C43 H3A 109.1 . . ?
C44 C43 H3B 109.1 . . ?
C43 C44 H2A 109.5 . . ?
C43 C44 H2B 109.5 . . ?
C43 C44 H2C 109.5 . . ?
H2A C44 H2B 109.5 . . ?
H2A C44 H2C 109.5 . . ?
H2B C44 H2C 109.5 . . ?

loop_
_geom_bond_atom_site_label_1
_geom_bond_atom_site_label_2
_geom_bond_distance
_geom_bond_site_symmetry_2
_geom_bond_publ_flag
O1 Al1 1.7326(14) . ?
O1 C7 1.408(2) . ?
P1 Fe1 2.1927(5) . ?
P1 C34 1.826(3) . ?
P1 C35 1.821(2) . ?
P1 C36 1.831(2) . ?
Fe1 H1 1.51(2) . ?
Fe1 Al1 2.4251(6) . ?
Fe1 Si1 2.2814(6) . ?
Fe1 H2 1.48(2) . ?
Fe1 P2 2.1971(5) . ?
Fe1 H3 1.48(2) . ?
Fe1 H4 1.42(2) . ?
Al1 H1 1.88(2) . ?
Al1 H2 1.83(2) . ?
Al1 N007 1.9558(15) . ?
Al1 N008 1.9614(16) . ?
Si1 C1 1.936(4) . ?
Si1 C1A 1.858(13) . ?
Si1 H4 1.82(2) . ?
Si1 H5 1.44(2) . ?
Si1 H6 1.47(2) . ?
C1 C2 1.388(6) . ?
C1 C6 1.392(5) . ?
C1A C2A 1.381(14) . ?
C1A C6A 1.369(14) . ?
C2 H013 0.9500 . ?
C2 C3 1.388(4) . ?
P2 C37 1.831(3) . ?
P2 C38 1.824(3) . ?
P2 C39 1.823(3) . ?
C2A H7 0.9500 . ?
C2A C3A 1.385(15) . ?
C3 H019 0.9500 . ?
C3 C4 1.379(6) . ?
C3A H8 0.9500 . ?
C3A C4A 1.385(16) . ?
C4 H01P 0.9500 . ?
C4 C5 1.381(7) . ?
C4A H10 0.9500 . ?
C4A C5A 1.363(17) . ?
C5 H018 0.9500 . ?
C5 C6 1.392(6) . ?
C5A H9 0.9500 . ?
C5A C6A 1.389(15) . ?
C6 H017 0.9500 . ?
C6A H0 0.9500 . ?
N007 C11 1.337(2) . ?
N007 C16 1.449(2) . ?
C7 C8 1.523(4) . ?
C7 C8A 1.535(19) . ?
C7 C9 1.506(4) . ?
C7 C9A 1.525(18) . ?
C7 C10 1.540(4) . ?
C7 C10A 1.517(17) . ?
N008 C13 1.337(2) . ?
N008 C25 1.450(2) . ?
C8 H01M 0.9800 . ?
C8 H01N 0.9800 . ?
C8 H01O 0.9800 . ?
C8A H11A 0.9800 . ?
C8A H11B 0.9800 . ?
C8A H11C 0.9800 . ?
C9 H01T 0.9800 . ?
C9 H01U 0.9800 . ?
C9 H01V 0.9800 . ?
C9A H01W 0.9800 . ?
C9A H01X 0.9800 . ?
C9A H01Y 0.9800 . ?
C10 H01Q 0.9800 . ?
C10 H01R 0.9800 . ?
C10 H01S 0.9800 . ?
C10A H12A 0.9800 . ?
C10A H12B 0.9800 . ?
C10A H12C 0.9800 . ?
C11 C12 1.391(3) . ?
C11 C14 1.517(3) . ?
C12 H00G 0.9500 . ?
C12 C13 1.399(3) . ?
C13 C15 1.507(3) . ?
C14 H 0.9800 . ?
C14 H00X 0.9800 . ?
C14 H00Y 0.9800 . ?
C15 H00I 0.9800 . ?
C15 H00K 0.9800 . ?
C15 H00L 0.9800 . ?
C16 C17 1.399(3) . ?
C16 C21 1.400(3) . ?
C17 C18 1.392(3) . ?
C17 C22 1.502(3) . ?
C18 H00J 0.9500 . ?
C18 C19 1.383(3) . ?
C19 C20 1.388(3) . ?
C19 C23 1.510(3) . ?
C20 H00F 0.9500 . ?
C20 C21 1.396(3) . ?
C21 C24 1.504(3) . ?
C22 H00U 0.9800 . ?
C22 H00V 0.9800 . ?
C22 H00W 0.9800 . ?
C23 HB 0.9800 . ?
C23 HA 0.9800 . ?
C23 H00Z 0.9800 . ?
C24 H00D 0.9800 . ?
C24 H00E 0.9800 . ?
C24 H00H 0.9800 . ?
C25 C26 1.397(3) . ?
C25 C30 1.404(3) . ?
C26 C27 1.390(3) . ?
C26 C31 1.503(3) . ?
C27 H00N 0.9500 . ?
C27 C28 1.387(3) . ?
C28 C29 1.381(3) . ?
C28 C32 1.510(3) . ?
C29 H00T 0.9500 . ?
C29 C30 1.393(3) . ?
C30 C33 1.500(3) . ?
C31 H00Q 0.9800 . ?
C31 H00R 0.9800 . ?
C31 H00S 0.9800 . ?
C32 HF 0.9800 . ?
C32 HE 0.9800 . ?
C32 H11 0.9800 . ?
C33 HH 0.9800 . ?
C33 HG 0.9800 . ?
C33 H12 0.9800 . ?
C34 H01G 0.9800 . ?
C34 H01H 0.9800 . ?
C34 H01I 0.9800 . ?
C35 H01D 0.9800 . ?
C35 H01E 0.9800 . ?
C35 H01F 0.9800 . ?
C36 H00M 0.9800 . ?
C36 H00O 0.9800 . ?
C36 H00P 0.9800 . ?
C37 H01A 0.9800 . ?
C37 H01B 0.9800 . ?
C37 H01C 0.9800 . ?
C38 H01J 0.9800 . ?
C38 H01K 0.9800 . ?
C38 H01L 0.9800 . ?
C39 HD 0.9800 . ?
C39 HC 0.9800 . ?
C39 H00 0.9800 . ?
C40 H6A 0.9800 . ?
C40 H6B 0.9800 . ?
C40 H6C 0.9800 . ?
C40 C41 1.518(10) . ?
C41 H5A 0.9900 . ?
C41 H5B 0.9900 . ?
C41 C42 1.514(9) . ?
C42 H4A 0.9900 . ?
C42 H4B 0.9900 . ?
C42 C43 1.516(11) . ?
C43 H3A 0.9900 . ?
C43 H3B 0.9900 . ?
C43 C44 1.514(9) . ?
C44 H2A 0.9800 . ?
C44 H2B 0.9800 . ?
C44 H2C 0.9800 . ?

loop_
_geom_contact_atom_site_label_1
_geom_contact_atom_site_label_2
_geom_contact_site_symmetry_2
_geom_contact_distance
_geom_contact_publ_flag
Fe1 H1 . 1.51(2) yes
Fe1 H1 . 1.51(2) yes
Fe1 H2 . 1.48(2) yes
Fe1 H3 . 1.48(2) yes
Fe1 H4 . 1.42(2) yes
Al1 H1 . 1.88(2) yes
Al1 H1 . 1.88(2) yes
Fe1 H2 . 1.48(2) yes
Al1 H2 . 1.83(2) yes
Fe1 H3 . 1.48(2) yes
Al1 H2 . 1.83(2) yes
Al1 H3 . 2.37(2) yes
Al1 H3 . 2.37(2) yes
Fe1 H4 . 1.42(2) yes
Si1 H4 . 1.82(2) yes
Si1 H4 . 1.82(2) yes
Si1 H5 . 1.44(3) yes
Si1 H5 . 1.44(3) yes
Si1 H6 . 1.47(3) yes
Si1 H6 . 1.47(3) yes

loop_
_geom_torsion_atom_site_label_1
_geom_torsion_atom_site_label_2
_geom_torsion_atom_site_label_3
_geom_torsion_atom_site_label_4
_geom_torsion
_geom_torsion_site_symmetry_1
_geom_torsion_site_symmetry_2
_geom_torsion_site_symmetry_3
_geom_torsion_site_symmetry_4
_geom_torsion_publ_flag
Fe1 Si1 C1A C2A -142.9(13) . . . . ?
Fe1 Si1 C1A C6A 35(2) . . . . ?
Al1 O1 C7 C8 26.3(5) . . . . ?
Al1 O1 C7 C8A 52(2) . . . . ?
Al1 O1 C7 C9 -95.8(5) . . . . ?
Al1 O1 C7 C9A -63.1(15) . . . . ?
Al1 O1 C7 C10 144.5(4) . . . . ?
Al1 O1 C7 C10A 180.0(17) . . . . ?
Al1 N007 C11 C12 21.7(2) . . . . ?
Al1 N007 C11 C14 -159.17(16) . . . . ?
Al1 N007 C16 C17 69.1(2) . . . . ?
Al1 N007 C16 C21 -111.13(17) . . . . ?
Al1 N008 C13 C12 -17.9(2) . . . . ?
Al1 N008 C13 C15 165.27(15) . . . . ?
Al1 N008 C25 C26 103.95(19) . . . . ?
Al1 N008 C25 C30 -80.1(2) . . . . ?
Si1 C1 C2 C3 -178.8(3) . . . . ?
Si1 C1 C6 C5 179.2(3) . . . . ?
Si1 C1A C2A C3A -178.3(14) . . . . ?
Si1 C1A C6A C5A -177.3(15) . . . . ?
C1 C2 C3 C4 0.0(6) . . . . ?
C1A C2A C3A C4A -7(3) . . . . ?
C2 C1 C6 C5 -0.2(6) . . . . ?
C2 C3 C4 C5 -1.1(6) . . . . ?
C2A C1A C6A C5A 0(4) . . . . ?
C2A C3A C4A C5A 5(3) . . . . ?
C3 C4 C5 C6 1.5(7) . . . . ?
C3A C4A C5A C6A 0(3) . . . . ?
C4 C5 C6 C1 -0.8(6) . . . . ?
C4A C5A C6A C1A -2(3) . . . . ?
C6 C1 C2 C3 0.6(6) . . . . ?
C6A C1A C2A C3A 4(3) . . . . ?
N007 C11 C12 C13 15.3(3) . . . . ?
N007 C16 C17 C18 -178.15(17) . . . . ?
N007 C16 C17 C22 3.7(3) . . . . ?
N007 C16 C21 C20 179.08(16) . . . . ?
N007 C16 C21 C24 1.9(3) . . . . ?
C7 O1 Al1 Fe1 -173.3(3) . . . . ?
C7 O1 Al1 N007 -40.6(4) . . . . ?
C7 O1 Al1 N008 56.6(4) . . . . ?
N008 C25 C26 C27 174.33(18) . . . . ?
N008 C25 C26 C31 -6.1(3) . . . . ?
N008 C25 C30 C29 -174.11(19) . . . . ?
N008 C25 C30 C33 3.7(3) . . . . ?
C11 N007 C16 C17 -107.0(2) . . . . ?
C11 N007 C16 C21 72.8(2) . . . . ?
C11 C12 C13 N008 -17.5(3) . . . . ?
C11 C12 C13 C15 159.4(2) . . . . ?
C13 N008 C25 C26 -78.5(2) . . . . ?
C13 N008 C25 C30 97.5(2) . . . . ?
C14 C11 C12 C13 -163.8(2) . . . . ?
C16 N007 C11 C12 -161.88(18) . . . . ?
C16 N007 C11 C14 17.2(3) . . . . ?
C16 C17 C18 C19 -1.0(3) . . . . ?
C17 C16 C21 C20 -1.1(3) . . . . ?
C17 C16 C21 C24 -178.33(18) . . . . ?
C17 C18 C19 C20 -1.0(3) . . . . ?
C17 C18 C19 C23 177.6(2) . . . . ?
C18 C19 C20 C21 1.9(3) . . . . ?
C19 C20 C21 C16 -0.9(3) . . . . ?
C19 C20 C21 C24 176.39(19) . . . . ?
C21 C16 C17 C18 2.1(3) . . . . ?
C21 C16 C17 C22 -176.09(18) . . . . ?
C22 C17 C18 C19 177.2(2) . . . . ?
C23 C19 C20 C21 -176.64(19) . . . . ?
C25 N008 C13 C12 164.29(18) . . . . ?
C25 N008 C13 C15 -12.5(3) . . . . ?
C25 C26 C27 C28 -0.2(3) . . . . ?
C26 C25 C30 C29 1.8(3) . . . . ?
C26 C25 C30 C33 179.6(2) . . . . ?
C26 C27 C28 C29 1.9(3) . . . . ?
C26 C27 C28 C32 -176.6(2) . . . . ?
C27 C28 C29 C30 -1.7(3) . . . . ?
C28 C29 C30 C25 -0.1(3) . . . . ?
C28 C29 C30 C33 -177.9(2) . . . . ?
C30 C25 C26 C27 -1.7(3) . . . . ?
C30 C25 C26 C31 177.9(2) . . . . ?
C31 C26 C27 C28 -179.8(2) . . . . ?
C32 C28 C29 C30 176.8(2) . . . . ?
C40 C41 C42 C43 -178.5(13) . . . . ?
C41 C42 C43 C44 -179.7(16) . . . . ?

loop_
_exptl_oxdiff_crystal_face_indexfrac_h
_exptl_oxdiff_crystal_face_indexfrac_k
_exptl_oxdiff_crystal_face_indexfrac_l
_exptl_oxdiff_crystal_face_x
_exptl_oxdiff_crystal_face_y
_exptl_oxdiff_crystal_face_z
-4.0121 -4.9945 -1.9915 -0.4010 0.3600 -0.5580
1.0130 4.9966 -1.0009 0.4695 -0.4366 0.2246
-4.9956 1.0028 -4.9874 0.2207 -0.1995 -0.5172
4.9956 -1.0028 4.9874 -0.2207 0.1995 0.5172
0.0007 -0.0001 0.9992 0.0204 0.0514 0.0395
-0.0007 0.0001 -0.9992 -0.0204 -0.0514 -0.0395
-4.9877 2.0012 2.0068 0.4702 0.0888 -0.2021
2.9905 -1.0003 -5.0009 -0.3384 -0.2631 -0.0212
5.0009 1.9961 -0.0085 -0.0029 -0.2732 0.4351
2.0003 1.9984 -4.9993 0.0247 -0.4527 0.0226
-5.0009 -1.9961 0.0085 0.0029 0.2732 -0.4351
-0.9954 -0.0002 4.9976 0.1453 0.2831 0.1260
-4.9987 -0.9965 -0.9907 0.0891 0.1500 -0.4361
-1.9826 3.9980 4.9992 0.6150 0.0217 0.2083
-1.9974 -0.9990 4.9993 0.0819 0.3809 0.0158
-2.9905 1.0003 5.0009 0.3384 0.2631 0.0212
-4.9827 1.0003 12.9977 0.5882 0.7265 0.1941
-8.9757 3.0018 9.0078 0.8927 0.4807 -0.1735
0.0238 1.9953 24.9793 0.7237 1.1424 1.0649
-0.9978 -2.9996 13.9902 0.0092 0.9617 0.3661
